data_4080549
loop_
_publ_author_name
'Guernon, Hannah'
'Legault, Claude Y.'

_publ_section_title
;
 N-Acyliminoimidazolium Ylides as Precursors to AnionicN-Heterocyclic
 Carbene Ligands: Control of Topology and Reactivity
;
_journal_issue 6
_journal_name_full Organometallics
_journal_page_first 1988
_journal_paper_doi 10.1021/om400078f
_journal_volume 32
_journal_year 2013
_chemical_formula_sum 'C28 H26 Ag2 F6 N6 O2'
_chemical_formula_weight 808.29
_chemical_name_systematic
;
 ?
;
_space_group_IT_number 15
_symmetry_cell_setting monoclinic
_symmetry_space_group_name_Hall '-C 2yc'
_symmetry_space_group_name_H-M 'C 1 2/c 1'
_atom_sites_solution_hydrogens geom
_atom_sites_solution_primary direct
_atom_sites_solution_secondary difmap
_audit_conform_dict_location ftp://ftp.iucr.org/pub/cif_core.dic
_audit_conform_dict_name cif_core.dic
_audit_conform_dict_version 2.3
_audit_creation_date 2009-02-02T13:41:34-00:00
_audit_creation_method 'WinGX routine CIF_UPDATE'
_cell_angle_alpha 90
_cell_angle_beta 103.24(3)
_cell_angle_gamma 90
_cell_formula_units_Z 4
_cell_length_a 18.907(8)
_cell_length_b 10.975(3)
_cell_length_c 15.506(4)
_cell_measurement_reflns_used 20
_cell_measurement_temperature 293(2)
_cell_measurement_theta_max 12.5
_cell_measurement_theta_min 10
_cell_volume 3132.0(18)
_computing_cell_refinement Difrac
_computing_data_collection Difrac
_computing_data_reduction NRCVAX
_computing_structure_refinement 'SHELXL-97 (Sheldrick, 1997)'
_computing_structure_solution 'SHELXS-97 (Sheldrick, 1997)'
_diffrn_ambient_temperature 293(2)
_diffrn_measured_fraction_theta_full 0.975
_diffrn_measured_fraction_theta_max 0.97
_diffrn_measurement_device_type CAD4
_diffrn_measurement_method Omega
_diffrn_radiation_monochromator graphite
_diffrn_radiation_type MoK\a
_diffrn_radiation_wavelength 0.71073
_diffrn_reflns_av_R_equivalents 0
_diffrn_reflns_av_unetI/netI 0.0379
_diffrn_reflns_limit_h_max 0
_diffrn_reflns_limit_h_min -22
_diffrn_reflns_limit_k_max 0
_diffrn_reflns_limit_k_min -13
_diffrn_reflns_limit_l_max 18
_diffrn_reflns_limit_l_min -18
_diffrn_reflns_number 2876
_diffrn_reflns_theta_full 25.5
_diffrn_reflns_theta_max 25.63
_diffrn_reflns_theta_min 2.21
_diffrn_standards_decay_% 10
_diffrn_standards_interval_count 100
_diffrn_standards_number 1
_exptl_absorpt_coefficient_mu 1.322
_exptl_absorpt_correction_T_max 0.6925
_exptl_absorpt_correction_T_min 0.6199
_exptl_absorpt_correction_type psi-scan
_exptl_absorpt_process_details Empirical
_exptl_crystal_colour Yellow
_exptl_crystal_density_diffrn 1.714
_exptl_crystal_density_method 'not measured'
_exptl_crystal_description Prism
_exptl_crystal_F_000 1600
_exptl_crystal_size_max 0.4
_exptl_crystal_size_mid 0.4
_exptl_crystal_size_min 0.3
_refine_diff_density_max 0.626
_refine_diff_density_min -0.655
_refine_diff_density_rms 0.097
_refine_ls_extinction_coef 0.0031(3)
_refine_ls_extinction_expression Fc^*^=kFc[1+0.001xFc^2^\l^3^/sin(2\q)]^-1/4^
_refine_ls_extinction_method SHELXL
_refine_ls_goodness_of_fit_ref 0.991
_refine_ls_hydrogen_treatment none
_refine_ls_matrix_type full
_refine_ls_number_parameters 200
_refine_ls_number_reflns 2876
_refine_ls_number_restraints 0
_refine_ls_restrained_S_all 0.991
_refine_ls_R_factor_all 0.0685
_refine_ls_R_factor_gt 0.0433
_refine_ls_shift/su_max 0.001
_refine_ls_shift/su_mean 0
_refine_ls_structure_factor_coef Fsqd
_refine_ls_weighting_details 'calc w=1/[\s^2^(Fo^2^)+(0.0747P)^2^+0.0000P] where P=(Fo^2^+2Fc^2^)/3'
_refine_ls_weighting_scheme calc
_refine_ls_wR_factor_gt 0.1057
_refine_ls_wR_factor_ref 0.1155
_reflns_number_gt 2128
_reflns_number_total 2876
_reflns_threshold_expression >2sigma(I)
_cod_data_source_file om400078f_si_002.cif
_cod_data_source_block complex_3a
_cod_depositor_comments
;
The following automatic conversions were performed:

'_symmetry_cell_setting' value 'Monoclinic' changed to 'monoclinic'
according to /home/saulius/struct/CIF-dictionaries/cif_core.dic
dictionary named 'cif_core.dic' version 2.4.2 from
2011-04-26.

'_exptl_absorpt_correction_type' value 'Psi-Scan'
changed to 'psi-scan' according to
/home/saulius/struct/CIF-dictionaries/cif_core.dic dictionary named
'cif_core.dic' version 2.4.2 from 2011-04-26.

Automatic conversion script
Id: cif_fix_values 1891 2012-01-12 08:04:46Z andrius 
;
_cod_original_cell_volume 3131.9(18)
_cod_original_sg_symbol_H-M C2/C
_cod_database_code 4080549

loop_
_symmetry_equiv_pos_as_xyz
'x, y, z'
'-x, y, -z+1/2'
'x+1/2, y+1/2, z'
'-x+1/2, y+1/2, -z+1/2'
'-x, -y, -z'
'x, -y, z-1/2'
'-x+1/2, -y+1/2, -z'
'x+1/2, -y+1/2, z-1/2'

loop_
_atom_site_label
_atom_site_type_symbol
_atom_site_fract_x
_atom_site_fract_y
_atom_site_fract_z
_atom_site_U_iso_or_equiv
_atom_site_adp_type
_atom_site_occupancy
_atom_site_symmetry_multiplicity
_atom_site_calc_flag
_atom_site_refinement_flags
N1 N 0.1309(2) 0.6656(4) 0.0175(3) 0.0472(10) Uani 1 1 d .
C2 C 0.0606(3) 0.6934(5) 0.0121(4) 0.0489(13) Uani 1 1 d .
C3 C 0.0499(3) 0.7828(6) 0.0823(5) 0.0633(15) Uani 1 1 d .
N3 N 0.1413(2) 0.5812(4) -0.0480(3) 0.0452(10) Uani 1 1 d .
C5 C 0.1369(3) 0.4153(5) -0.1235(4) 0.0618(15) Uani 1 1 d .
H5 H 0.1245 0.3391 -0.1487 0.074 Uiso 1 1 calc R
N2 N 0.1925(2) 0.4891(4) -0.1369(3) 0.0509(11) Uani 1 1 d .
C7 C 0.2435(3) 0.4613(5) -0.1913(3) 0.0459(12) Uani 1 1 d .
C8 C 0.3076(3) 0.4037(5) -0.1511(3) 0.0519(13) Uani 1 1 d .
C9 C 0.3588(3) 0.3862(6) -0.2028(4) 0.0617(15) Uani 1 1 d .
H9 H 0.403 0.3496 -0.1775 0.074 Uiso 1 1 calc R
C10 C 0.3447(4) 0.4220(6) -0.2902(4) 0.0662(17) Uani 1 1 d .
C11 C 0.2795(4) 0.4755(5) -0.3275(4) 0.0638(16) Uani 1 1 d .
H11 H 0.2698 0.4976 -0.3869 0.077 Uiso 1 1 calc R
C12 C 0.2266(3) 0.4982(5) -0.2788(3) 0.0514(13) Uani 1 1 d .
C13 C 0.3246(4) 0.3646(7) -0.0562(4) 0.0784(19) Uani 1 1 d .
H13A H 0.3717 0.3272 -0.0416 0.118 Uiso 1 1 calc R
H13B H 0.2887 0.3071 -0.0472 0.118 Uiso 1 1 calc R
H13C H 0.3242 0.4343 -0.019 0.118 Uiso 1 1 calc R
C14 C 0.4019(4) 0.4042(8) -0.3432(5) 0.090(2) Uani 1 1 d .
H14A H 0.3837 0.4332 -0.4026 0.134 Uiso 1 1 calc R
H14B H 0.4134 0.3192 -0.3447 0.134 Uiso 1 1 calc R
H14C H 0.4449 0.4489 -0.316 0.134 Uiso 1 1 calc R
C15 C 0.1551(4) 0.5569(7) -0.3196(4) 0.0749(18) Uani 1 1 d .
H15A H 0.1254 0.5591 -0.277 0.112 Uiso 1 1 calc R
H15B H 0.1309 0.5108 -0.3704 0.112 Uiso 1 1 calc R
H15C H 0.1633 0.6385 -0.3374 0.112 Uiso 1 1 calc R
Ag1 Ag 0.22365(2) 0.77539(4) 0.07517(3) 0.0502(2) Uani 1 1 d .
F1 F -0.0093(3) 0.7656(5) 0.1073(4) 0.130(2) Uani 1 1 d .
F2 F 0.0514(4) 0.8944(4) 0.0562(4) 0.148(2) Uani 1 1 d .
F3 F 0.1040(3) 0.7827(5) 0.1567(3) 0.1171(18) Uani 1 1 d .
C4 C 0.1044(3) 0.4730(5) -0.0682(4) 0.0584(15) Uani 1 1 d .
H4 H 0.0648 0.4459 -0.0473 0.07 Uiso 1 1 calc R
C6 C 0.1954(3) 0.5939(4) -0.0898(3) 0.0420(11) Uani 1 1 d .
O1 O 0.0061(2) 0.6588(4) -0.0393(3) 0.0708(12) Uani 1 1 d .

loop_
_atom_site_aniso_label
_atom_site_aniso_U_11
_atom_site_aniso_U_22
_atom_site_aniso_U_33
_atom_site_aniso_U_23
_atom_site_aniso_U_13
_atom_site_aniso_U_12
N1 0.056(3) 0.045(2) 0.048(2) -0.0095(19) 0.027(2) -0.008(2)
C2 0.044(3) 0.054(3) 0.057(3) -0.001(2) 0.029(3) -0.012(2)
C3 0.056(3) 0.067(4) 0.076(4) -0.006(3) 0.034(3) -0.011(3)
N3 0.047(2) 0.047(2) 0.045(2) -0.0087(19) 0.0195(19) -0.0118(19)
C5 0.073(4) 0.052(3) 0.070(4) -0.015(3) 0.035(3) -0.026(3)
N2 0.062(3) 0.047(3) 0.052(3) -0.013(2) 0.031(2) -0.018(2)
C7 0.058(3) 0.043(3) 0.044(3) -0.015(2) 0.026(2) -0.011(2)
C8 0.065(3) 0.052(3) 0.043(3) -0.007(2) 0.022(2) -0.006(3)
C9 0.061(3) 0.065(4) 0.064(4) -0.013(3) 0.025(3) -0.003(3)
C10 0.079(4) 0.075(4) 0.055(3) -0.024(3) 0.038(3) -0.018(3)
C11 0.088(5) 0.065(4) 0.049(3) -0.010(3) 0.036(3) -0.012(3)
C12 0.063(3) 0.050(3) 0.044(3) -0.007(2) 0.017(2) -0.007(2)
C13 0.088(5) 0.092(5) 0.058(4) 0.007(3) 0.024(3) 0.009(4)
C14 0.088(5) 0.124(7) 0.071(4) -0.021(4) 0.049(4) -0.005(5)
C15 0.092(5) 0.077(5) 0.054(3) 0.001(3) 0.015(3) 0.020(4)
Ag1 0.0519(3) 0.0538(3) 0.0539(3) -0.01584(19) 0.03094(19) -0.01657(19)
F1 0.091(3) 0.160(5) 0.172(5) -0.094(4) 0.099(4) -0.050(3)
F2 0.249(7) 0.063(3) 0.163(5) -0.017(3) 0.114(5) -0.007(4)
F3 0.101(3) 0.163(5) 0.095(3) -0.061(3) 0.037(3) 0.017(3)
C4 0.074(4) 0.052(3) 0.060(3) -0.017(3) 0.036(3) -0.022(3)
C6 0.047(3) 0.043(3) 0.041(2) -0.007(2) 0.021(2) -0.010(2)
O1 0.048(2) 0.086(3) 0.083(3) -0.017(2) 0.024(2) -0.013(2)

loop_
_atom_type_symbol
_atom_type_description
_atom_type_scat_dispersion_real
_atom_type_scat_dispersion_imag
_atom_type_scat_source
C C 0.0033 0.0016 'International Tables Vol C Tables 4.2.6.8 and 6.1.1.4'
H H 0 0 'International Tables Vol C Tables 4.2.6.8 and 6.1.1.4'
Ag Ag -0.8971 1.1015 'International Tables Vol C Tables 4.2.6.8 and 6.1.1.4'
F F 0.0171 0.0103 'International Tables Vol C Tables 4.2.6.8 and 6.1.1.4'
N N 0.0061 0.0033 'International Tables Vol C Tables 4.2.6.8 and 6.1.1.4'
O O 0.0106 0.006 'International Tables Vol C Tables 4.2.6.8 and 6.1.1.4'

loop_
_geom_angle_atom_site_label_1
_geom_angle_atom_site_label_2
_geom_angle_atom_site_label_3
_geom_angle
_geom_angle_site_symmetry_1
_geom_angle_site_symmetry_3
C2 N1 N3 113.5(4) . .
C2 N1 Ag1 126.8(3) . .
N3 N1 Ag1 115.6(3) . .
O1 C2 N1 130.5(5) . .
O1 C2 C3 116.3(5) . .
N1 C2 C3 113.2(5) . .
F1 C3 F2 108.5(6) . .
F1 C3 F3 106.4(6) . .
F2 C3 F3 101.6(6) . .
F1 C3 C2 113.1(5) . .
F2 C3 C2 111.9(5) . .
F3 C3 C2 114.4(5) . .
C6 N3 C4 112.5(4) . .
C6 N3 N1 121.6(4) . .
C4 N3 N1 125.5(4) . .
C4 C5 N2 107.4(5) . .
C6 N2 C5 110.8(4) . .
C6 N2 C7 122.7(4) . .
C5 N2 C7 126.5(4) . .
C12 C7 C8 124.0(4) . .
C12 C7 N2 118.3(5) . .
C8 C7 N2 117.7(5) . .
C7 C8 C9 117.0(5) . .
C7 C8 C13 122.9(5) . .
C9 C8 C13 120.1(6) . .
C10 C9 C8 121.3(6) . .
C11 C10 C9 119.3(5) . .
C11 C10 C14 120.9(6) . .
C9 C10 C14 119.8(7) . .
C10 C11 C12 122.1(5) . .
C7 C12 C11 116.2(5) . .
C7 C12 C15 121.6(5) . .
C11 C12 C15 122.2(5) . .
C6 Ag1 N1 161.21(18) 7_565 .
C6 Ag1 Ag1 80.44(12) 7_565 7_565
N1 Ag1 Ag1 87.33(10) . 7_565
C5 C4 N3 105.9(4) . .
N3 C6 N2 103.3(4) . .
N3 C6 Ag1 130.3(3) . 7_565
N2 C6 Ag1 125.7(3) . 7_565

loop_
_geom_bond_atom_site_label_1
_geom_bond_atom_site_label_2
_geom_bond_distance
_geom_bond_site_symmetry_2
N1 C2 1.348(7) .
N1 N3 1.420(5) .
N1 Ag1 2.146(4) .
C2 O1 1.211(7) .
C2 C3 1.513(8) .
C3 F1 1.280(7) .
C3 F2 1.293(8) .
C3 F3 1.354(8) .
N3 C6 1.339(6) .
N3 C4 1.376(7) .
C5 C4 1.325(7) .
C5 N2 1.379(6) .
N2 C6 1.357(6) .
N2 C7 1.452(6) .
C7 C12 1.382(7) .
C7 C8 1.382(8) .
C8 C9 1.403(7) .
C8 C13 1.495(8) .
C9 C10 1.378(9) .
C10 C11 1.369(9) .
C10 C14 1.513(8) .
C11 C12 1.406(7) .
C12 C15 1.499(8) .
Ag1 C6 2.072(5) 7_565
Ag1 Ag1 2.7931(10) 7_565
C6 Ag1 2.072(5) 7_565

loop_
_geom_torsion_atom_site_label_1
_geom_torsion_atom_site_label_2
_geom_torsion_atom_site_label_3
_geom_torsion_atom_site_label_4
_geom_torsion
_geom_torsion_site_symmetry_4
N3 N1 C2 O1 -0.6(8) .
Ag1 N1 C2 O1 155.2(5) .
N3 N1 C2 C3 179.7(4) .
Ag1 N1 C2 C3 -24.6(6) .
O1 C2 C3 F1 32.8(8) .
N1 C2 C3 F1 -147.4(6) .
O1 C2 C3 F2 -90.2(7) .
N1 C2 C3 F2 89.6(7) .
O1 C2 C3 F3 155.0(6) .
N1 C2 C3 F3 -25.2(7) .
C2 N1 N3 C6 139.1(5) .
Ag1 N1 N3 C6 -19.5(6) .
C2 N1 N3 C4 -48.9(7) .
Ag1 N1 N3 C4 152.5(4) .
C4 C5 N2 C6 0.1(7) .
C4 C5 N2 C7 178.6(6) .
C6 N2 C7 C12 -89.7(7) .
C5 N2 C7 C12 92.0(7) .
C6 N2 C7 C8 87.8(6) .
C5 N2 C7 C8 -90.6(7) .
C12 C7 C8 C9 2.2(8) .
N2 C7 C8 C9 -175.1(5) .
C12 C7 C8 C13 -180.0(6) .
N2 C7 C8 C13 2.8(8) .
C7 C8 C9 C10 -1.6(8) .
C13 C8 C9 C10 -179.6(6) .
C8 C9 C10 C11 -0.2(9) .
C8 C9 C10 C14 178.6(6) .
C9 C10 C11 C12 1.7(9) .
C14 C10 C11 C12 -177.2(6) .
C8 C7 C12 C11 -0.8(8) .
N2 C7 C12 C11 176.4(5) .
C8 C7 C12 C15 178.1(5) .
N2 C7 C12 C15 -4.6(8) .
C10 C11 C12 C7 -1.2(8) .
C10 C11 C12 C15 179.9(6) .
C2 N1 Ag1 C6 -84.8(6) 7_565
N3 N1 Ag1 C6 70.5(7) 7_565
C2 N1 Ag1 Ag1 -134.1(4) 7_565
N3 N1 Ag1 Ag1 21.2(3) 7_565
N2 C5 C4 N3 -0.5(7) .
C6 N3 C4 C5 0.8(7) .
N1 N3 C4 C5 -171.9(5) .
C4 N3 C6 N2 -0.7(6) .
N1 N3 C6 N2 172.2(4) .
C4 N3 C6 Ag1 -171.9(4) 7_565
N1 N3 C6 Ag1 1.1(7) 7_565
C5 N2 C6 N3 0.4(6) .
C7 N2 C6 N3 -178.2(5) .
C5 N2 C6 Ag1 172.1(4) 7_565
C7 N2 C6 Ag1 -6.5(8) 7_565
